data_7244404
loop_
_publ_author_name
'Wojtkiewicz, Kacper'
'Lough, Alan'
'Bender, Timothy P.'

_publ_section_title
;
 Analysis of the solvent effects on the crystal growth of peripherally
 chlorinated boron subphthalocyanines
;
_journal_issue 15
_journal_name_full CrystEngComm
_journal_page_first 2791
_journal_page_last 2807
_journal_paper_doi 10.1039/D1CE01320C
_journal_volume 24
_journal_year 2022
_chemical_formula_moiety 'C24 H6 B Cl7 N6'
_chemical_formula_sum 'C24 H6 B Cl7 N6'
_chemical_formula_weight 637.31
_chemical_name_systematic Cl-Cl6BsubPc
_space_group_crystal_system monoclinic
_space_group_IT_number 14
_space_group_name_Hall '-P 2yn'
_space_group_name_H-M_alt 'P 1 21/n 1'
_atom_sites_solution_hydrogens geom
_audit_creation_method SHELXL-2018/3
_audit_update_record
;
2021-05-31 deposited with the CCDC.	2022-02-04 downloaded from the CCDC.
;
_cell_angle_alpha 90
_cell_angle_beta 99.476(2)
_cell_angle_gamma 90
_cell_formula_units_Z 4
_cell_length_a 13.0845(8)
_cell_length_b 7.4155(4)
_cell_length_c 25.4585(16)
_cell_measurement_reflns_used 5690
_cell_measurement_temperature 150(2)
_cell_measurement_theta_max 27.30
_cell_measurement_theta_min 2.67
_cell_volume 2436.5(3)
_computing_cell_refinement APEX3
_computing_data_collection 'APEX3 (Bruker, 2018)'
_computing_data_reduction 'SAINT (Bruker, 2014)'
_computing_molecular_graphics 'PLATON (Spek, 2009)'
_computing_publication_material 'SHELXTL (Sheldrick, 2008)'
_computing_structure_refinement 'SHELXL-2018/3 (Sheldrick, 2015b)'
_computing_structure_solution 'SHELXT 2014/5 (Sheldrick, 2015a)'
_diffrn_ambient_temperature 150(2)
_diffrn_measured_fraction_theta_full 1.000
_diffrn_measured_fraction_theta_max 1.000
_diffrn_measurement_device_type 'Bruker Kappa APEX-DUO CCD'
_diffrn_measurement_method '\f and \w scans'
_diffrn_radiation_type MoK\a
_diffrn_radiation_wavelength 0.71073
_diffrn_reflns_av_R_equivalents 0.0647
_diffrn_reflns_av_unetI/netI 0.0501
_diffrn_reflns_Laue_measured_fraction_full 1.000
_diffrn_reflns_Laue_measured_fraction_max 1.000
_diffrn_reflns_limit_h_max 17
_diffrn_reflns_limit_h_min -16
_diffrn_reflns_limit_k_max 9
_diffrn_reflns_limit_k_min -9
_diffrn_reflns_limit_l_max 33
_diffrn_reflns_limit_l_min -33
_diffrn_reflns_number 34990
_diffrn_reflns_point_group_measured_fraction_full 1.000
_diffrn_reflns_point_group_measured_fraction_max 1.000
_diffrn_reflns_theta_full 25.242
_diffrn_reflns_theta_max 27.516
_diffrn_reflns_theta_min 1.622
_diffrn_source 'Bruker ImuS with multi-layer optics'
_exptl_absorpt_coefficient_mu 0.845
_exptl_absorpt_correction_T_max 0.7456
_exptl_absorpt_correction_T_min 0.6945
_exptl_absorpt_correction_type multi-scan
_exptl_absorpt_process_details 'SADABS (Krause et al., 2015)'
_exptl_crystal_colour purple
_exptl_crystal_density_diffrn 1.737
_exptl_crystal_description needle
_exptl_crystal_F_000 1264
_exptl_crystal_recrystallization_method 'Re-crystallisation from solvent: chlorobenzene/heptane'
_exptl_crystal_size_max 0.240
_exptl_crystal_size_mid 0.070
_exptl_crystal_size_min 0.020
_refine_diff_density_max 0.342
_refine_diff_density_min -0.333
_refine_diff_density_rms 0.072
_refine_ls_extinction_method none
_refine_ls_goodness_of_fit_ref 1.007
_refine_ls_hydrogen_treatment constr
_refine_ls_matrix_type full
_refine_ls_number_parameters 343
_refine_ls_number_reflns 5610
_refine_ls_number_restraints 0
_refine_ls_restrained_S_all 1.007
_refine_ls_R_factor_all 0.0688
_refine_ls_R_factor_gt 0.0370
_refine_ls_shift/su_max 0.001
_refine_ls_shift/su_mean 0.000
_refine_ls_structure_factor_coef Fsqd
_refine_ls_weighting_details 'w=1/[\s^2^(Fo^2^)+(0.0301P)^2^+1.4264P] where P=(Fo^2^+2Fc^2^)/3'
_refine_ls_weighting_scheme calc
_refine_ls_wR_factor_gt 0.0707
_refine_ls_wR_factor_ref 0.0811
_reflns_Friedel_coverage 0.000
_reflns_number_gt 4007
_reflns_number_total 5610
_reflns_threshold_expression 'I > 2\s(I)'
_cod_data_source_file d1ce01320c2.cif
_cod_data_source_block d19138_a
_cod_depositor_comments 'Adding full bibliography for 7244397--7244412.cif.'
_cod_original_sg_symbol_H-M 'P 21/n'
_cod_database_code 7244404
_shelx_shelxl_version_number 2018/3
_shelx_space_group_comment
; 
The symmetry employed for this shelxl refinement is uniquely defined 
by the following loop, which should always be used as a source of 
symmetry information in preference to the above space-group names. 
They are only intended as comments. 
;
_shelx_estimated_absorpt_t_min 0.823
_shelx_estimated_absorpt_t_max 0.983

loop_
_space_group_symop_operation_xyz
'x, y, z'
'-x+1/2, y+1/2, -z+1/2'
'-x, -y, -z'
'x-1/2, -y-1/2, z-1/2'

loop_
_atom_site_label
_atom_site_type_symbol
_atom_site_fract_x
_atom_site_fract_y
_atom_site_fract_z
_atom_site_U_iso_or_equiv
_atom_site_adp_type
_atom_site_occupancy
_atom_site_site_symmetry_order
_atom_site_calc_flag
_atom_site_refinement_flags_posn
_atom_site_refinement_flags_adp
_atom_site_refinement_flags_occupancy
_atom_site_disorder_assembly
_atom_site_disorder_group
Cl1 Cl 0.61260(5) -0.25207(8) 0.33887(2) 0.02217(14) Uani 1 1 d . . . . .
Cl2 Cl 0.35682(5) 0.78045(10) 0.40920(3) 0.0434(2) Uani 1 1 d . . . . .
Cl3 Cl 0.56247(5) 0.78120(8) 0.49196(3) 0.02825(15) Uani 1 1 d . . . . .
Cl4 Cl 1.20615(5) 0.27827(10) 0.40998(3) 0.03228(17) Uani 1 1 d . . . . .
Cl5 Cl 1.20985(5) 0.16568(10) 0.29146(3) 0.03563(18) Uani 1 1 d . . . . .
Cl6 Cl 0.60103(5) 0.18435(10) 0.02426(2) 0.03462(17) Uani 1 1 d . . . . .
Cl7 Cl 0.37787(5) 0.29256(9) 0.04364(2) 0.02908(16) Uani 1 1 d . . . . .
N1 N 0.60300(14) 0.1210(2) 0.34804(7) 0.0154(4) Uani 1 1 d . . . . .
N2 N 0.76196(14) 0.1841(3) 0.40506(7) 0.0177(4) Uani 1 1 d . . . . .
N3 N 0.75977(14) 0.0101(2) 0.32666(7) 0.0150(4) Uani 1 1 d . . . . .
N4 N 0.77375(13) -0.0289(2) 0.23544(7) 0.0147(4) Uani 1 1 d . . . . .
N5 N 0.60907(14) 0.0134(2) 0.26172(7) 0.0150(4) Uani 1 1 d . . . . .
N6 N 0.46578(14) 0.1916(2) 0.27729(8) 0.0167(4) Uani 1 1 d . . . . .
C1 C 0.51265(16) 0.2089(3) 0.32817(9) 0.0163(5) Uani 1 1 d . . . . .
C2 C 0.50008(17) 0.3456(3) 0.36790(9) 0.0163(5) Uani 1 1 d . . . . .
C3 C 0.42589(17) 0.4785(3) 0.36934(10) 0.0201(5) Uani 1 1 d . . . . .
H3A H 0.364018 0.480632 0.343896 0.024 Uiso 1 1 calc R U . . .
C4 C 0.44473(18) 0.6075(3) 0.40886(10) 0.0224(5) Uani 1 1 d . . . . .
C5 C 0.53652(18) 0.6071(3) 0.44659(9) 0.0196(5) Uani 1 1 d . . . . .
C6 C 0.60996(18) 0.4743(3) 0.44602(9) 0.0188(5) Uani 1 1 d . . . . .
H6A H 0.671286 0.472402 0.471838 0.023 Uiso 1 1 calc R U . . .
C7 C 0.59180(17) 0.3437(3) 0.40673(9) 0.0174(5) Uani 1 1 d . . . . .
C8 C 0.65888(17) 0.2042(3) 0.39118(9) 0.0163(5) Uani 1 1 d . . . . .
C9 C 0.81080(17) 0.0973(3) 0.37054(9) 0.0158(5) Uani 1 1 d . . . . .
C10 C 0.91756(17) 0.1119(3) 0.36170(9) 0.0160(5) Uani 1 1 d . . . . .
C11 C 1.00535(17) 0.1846(3) 0.39301(9) 0.0184(5) Uani 1 1 d . . . . .
H11A H 1.003695 0.224395 0.428323 0.022 Uiso 1 1 calc R U . . .
C12 C 1.09502(17) 0.1968(3) 0.37097(9) 0.0200(5) Uani 1 1 d . . . . .
C13 C 1.09714(17) 0.1439(3) 0.31829(10) 0.0209(5) Uani 1 1 d . . . . .
C14 C 1.01016(17) 0.0732(3) 0.28674(9) 0.0179(5) Uani 1 1 d . . . . .
H14A H 1.011407 0.039691 0.250836 0.021 Uiso 1 1 calc R U . . .
C15 C 0.92117(17) 0.0527(3) 0.30908(9) 0.0158(5) Uani 1 1 d . . . . .
C16 C 0.81691(17) -0.0050(3) 0.28642(9) 0.0159(5) Uani 1 1 d . . . . .
C17 C 0.67030(17) -0.0047(3) 0.22397(9) 0.0142(5) Uani 1 1 d . . . . .
C18 C 0.60823(17) 0.0527(3) 0.17452(9) 0.0161(5) Uani 1 1 d . . . . .
C19 C 0.63571(17) 0.0733(3) 0.12472(9) 0.0174(5) Uani 1 1 d . . . . .
H19A H 0.701639 0.035783 0.117813 0.021 Uiso 1 1 calc R U . . .
C20 C 0.56384(18) 0.1503(3) 0.08546(9) 0.0196(5) Uani 1 1 d . . . . .
C21 C 0.46563(17) 0.2031(3) 0.09541(9) 0.0194(5) Uani 1 1 d . . . . .
C22 C 0.43924(17) 0.1888(3) 0.14563(9) 0.0183(5) Uani 1 1 d . . . . .
H22A H 0.373463 0.228023 0.152309 0.022 Uiso 1 1 calc R U . . .
C23 C 0.51197(17) 0.1150(3) 0.18632(9) 0.0155(5) Uani 1 1 d . . . . .
C24 C 0.51794(17) 0.1026(3) 0.24396(9) 0.0159(5) Uani 1 1 d . . . . .
B1 B 0.64599(19) -0.0243(3) 0.31877(10) 0.0157(5) Uani 1 1 d . . . . .

loop_
_atom_site_aniso_label
_atom_site_aniso_U_11
_atom_site_aniso_U_22
_atom_site_aniso_U_33
_atom_site_aniso_U_23
_atom_site_aniso_U_13
_atom_site_aniso_U_12
Cl1 0.0278(3) 0.0171(3) 0.0226(3) 0.0043(2) 0.0072(2) -0.0033(2)
Cl2 0.0268(4) 0.0436(4) 0.0582(5) -0.0227(4) 0.0025(3) 0.0134(3)
Cl3 0.0324(3) 0.0255(3) 0.0284(3) -0.0101(3) 0.0096(3) -0.0020(3)
Cl4 0.0188(3) 0.0513(4) 0.0252(3) -0.0087(3) -0.0008(2) -0.0083(3)
Cl5 0.0213(3) 0.0568(5) 0.0308(4) -0.0107(3) 0.0103(3) -0.0100(3)
Cl6 0.0303(4) 0.0588(5) 0.0149(3) 0.0095(3) 0.0040(3) 0.0056(3)
Cl7 0.0239(3) 0.0415(4) 0.0190(3) 0.0049(3) -0.0047(2) 0.0048(3)
N1 0.0159(9) 0.0164(10) 0.0140(10) 0.0009(8) 0.0032(8) 0.0000(8)
N2 0.0207(10) 0.0195(10) 0.0130(10) 0.0019(8) 0.0036(8) 0.0000(8)
N3 0.0175(10) 0.0140(10) 0.0132(10) 0.0019(8) 0.0013(8) 0.0003(8)
N4 0.0167(10) 0.0144(10) 0.0128(10) 0.0001(7) 0.0017(7) -0.0002(8)
N5 0.0166(10) 0.0145(9) 0.0143(10) -0.0002(8) 0.0032(8) -0.0027(8)
N6 0.0149(9) 0.0179(10) 0.0177(10) -0.0009(8) 0.0039(8) -0.0037(8)
C1 0.0133(11) 0.0175(12) 0.0192(12) 0.0022(9) 0.0058(9) -0.0032(9)
C2 0.0158(11) 0.0176(12) 0.0174(12) 0.0009(9) 0.0078(9) -0.0038(9)
C3 0.0150(12) 0.0248(13) 0.0218(13) -0.0007(10) 0.0065(10) -0.0049(10)
C4 0.0199(12) 0.0219(13) 0.0283(14) -0.0011(11) 0.0122(10) 0.0002(10)
C5 0.0246(13) 0.0189(12) 0.0184(12) -0.0026(10) 0.0123(10) -0.0048(10)
C6 0.0202(12) 0.0219(13) 0.0156(12) 0.0000(9) 0.0066(9) -0.0029(10)
C7 0.0196(12) 0.0190(12) 0.0150(12) 0.0028(9) 0.0068(9) -0.0022(10)
C8 0.0205(12) 0.0175(12) 0.0114(11) 0.0015(9) 0.0039(9) -0.0020(9)
C9 0.0189(12) 0.0143(11) 0.0133(11) 0.0032(9) -0.0001(9) 0.0009(9)
C10 0.0161(11) 0.0167(12) 0.0149(12) 0.0031(9) 0.0014(9) 0.0030(9)
C11 0.0186(12) 0.0200(12) 0.0156(12) 0.0000(9) -0.0002(9) 0.0023(10)
C12 0.0159(11) 0.0226(13) 0.0194(12) -0.0009(10) -0.0031(9) -0.0008(10)
C13 0.0164(12) 0.0226(13) 0.0243(13) -0.0005(10) 0.0054(10) 0.0004(10)
C14 0.0213(12) 0.0177(12) 0.0143(12) 0.0006(9) 0.0022(9) 0.0028(10)
C15 0.0179(11) 0.0147(11) 0.0143(12) 0.0010(9) 0.0008(9) 0.0029(9)
C16 0.0192(12) 0.0117(11) 0.0170(12) 0.0014(9) 0.0038(9) 0.0014(9)
C17 0.0170(11) 0.0125(11) 0.0135(11) -0.0015(9) 0.0033(9) -0.0011(9)
C18 0.0169(11) 0.0141(11) 0.0167(12) -0.0016(9) 0.0013(9) -0.0023(9)
C19 0.0175(12) 0.0189(12) 0.0158(12) -0.0022(10) 0.0030(9) -0.0021(10)
C20 0.0229(12) 0.0236(13) 0.0120(11) 0.0013(10) 0.0021(9) -0.0048(10)
C21 0.0199(12) 0.0188(12) 0.0173(12) -0.0014(10) -0.0033(9) -0.0015(10)
C22 0.0160(11) 0.0172(12) 0.0209(12) -0.0036(10) 0.0009(9) -0.0026(10)
C23 0.0154(11) 0.0142(11) 0.0165(12) -0.0011(9) 0.0016(9) -0.0044(9)
C24 0.0140(11) 0.0157(12) 0.0177(12) 0.0002(9) 0.0022(9) -0.0045(9)
B1 0.0177(13) 0.0155(13) 0.0137(13) 0.0025(10) 0.0019(10) -0.0015(10)

loop_
_atom_type_symbol
_atom_type_description
_atom_type_scat_dispersion_real
_atom_type_scat_dispersion_imag
_atom_type_scat_source
C C 0.0033 0.0016 'International Tables Vol C Tables 4.2.6.8 and 6.1.1.4'
H H 0.0000 0.0000 'International Tables Vol C Tables 4.2.6.8 and 6.1.1.4'
B B 0.0013 0.0007 'International Tables Vol C Tables 4.2.6.8 and 6.1.1.4'
N N 0.0061 0.0033 'International Tables Vol C Tables 4.2.6.8 and 6.1.1.4'
Cl Cl 0.1484 0.1585 'International Tables Vol C Tables 4.2.6.8 and 6.1.1.4'

loop_
_geom_angle_atom_site_label_1
_geom_angle_atom_site_label_2
_geom_angle_atom_site_label_3
_geom_angle
_geom_angle_site_symmetry_1
_geom_angle_site_symmetry_3
_geom_angle_publ_flag
C8 N1 C1 113.41(19) . . ?
C8 N1 B1 122.68(19) . . ?
C1 N1 B1 122.60(19) . . ?
C9 N2 C8 116.66(19) . . ?
C9 N3 C16 113.40(19) . . ?
C9 N3 B1 122.3(2) . . ?
C16 N3 B1 122.79(19) . . ?
C16 N4 C17 116.13(19) . . ?
C17 N5 C24 113.38(19) . . ?
C17 N5 B1 122.80(19) . . ?
C24 N5 B1 122.65(19) . . ?
C1 N6 C24 117.11(19) . . ?
N6 C1 N1 122.6(2) . . ?
N6 C1 C2 130.4(2) . . ?
N1 C1 C2 105.25(18) . . ?
C3 C2 C7 120.1(2) . . ?
C3 C2 C1 132.1(2) . . ?
C7 C2 C1 107.21(19) . . ?
C4 C3 C2 118.0(2) . . ?
C4 C3 H3A 121.0 . . ?
C2 C3 H3A 121.0 . . ?
C3 C4 C5 121.7(2) . . ?
C3 C4 Cl2 118.68(19) . . ?
C5 C4 Cl2 119.51(19) . . ?
C6 C5 C4 120.8(2) . . ?
C6 C5 Cl3 118.71(18) . . ?
C4 C5 Cl3 120.39(18) . . ?
C5 C6 C7 118.1(2) . . ?
C5 C6 H6A 121.0 . . ?
C7 C6 H6A 121.0 . . ?
C6 C7 C2 121.3(2) . . ?
C6 C7 C8 130.9(2) . . ?
C2 C7 C8 107.2(2) . . ?
N2 C8 N1 122.9(2) . . ?
N2 C8 C7 129.2(2) . . ?
N1 C8 C7 105.90(18) . . ?
N2 C9 N3 123.0(2) . . ?
N2 C9 C10 130.0(2) . . ?
N3 C9 C10 105.1(2) . . ?
C11 C10 C15 120.5(2) . . ?
C11 C10 C9 131.5(2) . . ?
C15 C10 C9 107.77(19) . . ?
C12 C11 C10 117.9(2) . . ?
C12 C11 H11A 121.1 . . ?
C10 C11 H11A 121.1 . . ?
C11 C12 C13 121.4(2) . . ?
C11 C12 Cl4 118.61(18) . . ?
C13 C12 Cl4 119.99(18) . . ?
C14 C13 C12 121.2(2) . . ?
C14 C13 Cl5 118.60(19) . . ?
C12 C13 Cl5 120.24(17) . . ?
C13 C14 C15 118.0(2) . . ?
C13 C14 H14A 121.0 . . ?
C15 C14 H14A 121.0 . . ?
C14 C15 C10 121.0(2) . . ?
C14 C15 C16 131.7(2) . . ?
C10 C15 C16 106.9(2) . . ?
N4 C16 N3 122.8(2) . . ?
N4 C16 C15 129.9(2) . . ?
N3 C16 C15 105.73(19) . . ?
N4 C17 N5 123.28(19) . . ?
N4 C17 C18 128.9(2) . . ?
N5 C17 C18 105.99(19) . . ?
C19 C18 C23 122.1(2) . . ?
C19 C18 C17 129.6(2) . . ?
C23 C18 C17 107.6(2) . . ?
C20 C19 C18 117.5(2) . . ?
C20 C19 H19A 121.3 . . ?
C18 C19 H19A 121.3 . . ?
C19 C20 C21 121.3(2) . . ?
C19 C20 Cl6 117.08(18) . . ?
C21 C20 Cl6 121.61(18) . . ?
C22 C21 C20 121.4(2) . . ?
C22 C21 Cl7 119.88(18) . . ?
C20 C21 Cl7 118.75(18) . . ?
C21 C22 C23 118.2(2) . . ?
C21 C22 H22A 120.9 . . ?
C23 C22 H22A 120.9 . . ?
C22 C23 C18 119.4(2) . . ?
C22 C23 C24 133.4(2) . . ?
C18 C23 C24 106.84(19) . . ?
N6 C24 N5 122.1(2) . . ?
N6 C24 C23 130.8(2) . . ?
N5 C24 C23 105.14(19) . . ?
N1 B1 N5 105.54(19) . . ?
N1 B1 N3 105.21(19) . . ?
N5 B1 N3 104.90(19) . . ?
N1 B1 Cl1 113.78(17) . . ?
N5 B1 Cl1 113.13(16) . . ?
N3 B1 Cl1 113.44(16) . . ?

loop_
_geom_bond_atom_site_label_1
_geom_bond_atom_site_label_2
_geom_bond_distance
_geom_bond_site_symmetry_2
_geom_bond_publ_flag
Cl1 B1 1.838(3) . ?
Cl2 C4 1.724(2) . ?
Cl3 C5 1.728(2) . ?
Cl4 C12 1.729(2) . ?
Cl5 C13 1.732(2) . ?
Cl6 C20 1.725(2) . ?
Cl7 C21 1.731(2) . ?
N1 C8 1.363(3) . ?
N1 C1 1.372(3) . ?
N1 B1 1.473(3) . ?
N2 C9 1.334(3) . ?
N2 C8 1.345(3) . ?
N3 C9 1.366(3) . ?
N3 C16 1.369(3) . ?
N3 B1 1.491(3) . ?
N4 C16 1.339(3) . ?
N4 C17 1.349(3) . ?
N5 C17 1.355(3) . ?
N5 C24 1.373(3) . ?
N5 B1 1.480(3) . ?
N6 C1 1.345(3) . ?
N6 C24 1.346(3) . ?
C1 C2 1.461(3) . ?
C2 C3 1.388(3) . ?
C2 C7 1.424(3) . ?
C3 C4 1.381(3) . ?
C3 H3A 0.9500 . ?
C4 C5 1.409(3) . ?
C5 C6 1.378(3) . ?
C6 C7 1.384(3) . ?
C6 H6A 0.9500 . ?
C7 C8 1.453(3) . ?
C9 C10 1.455(3) . ?
C10 C11 1.394(3) . ?
C10 C15 1.418(3) . ?
C11 C12 1.384(3) . ?
C11 H11A 0.9500 . ?
C12 C13 1.402(3) . ?
C13 C14 1.384(3) . ?
C14 C15 1.386(3) . ?
C14 H14A 0.9500 . ?
C15 C16 1.455(3) . ?
C17 C18 1.445(3) . ?
C18 C19 1.382(3) . ?
C18 C23 1.419(3) . ?
C19 C20 1.379(3) . ?
C19 H19A 0.9500 . ?
C20 C21 1.406(3) . ?
C21 C22 1.382(3) . ?
C22 C23 1.398(3) . ?
C22 H22A 0.9500 . ?
C23 C24 1.460(3) . ?

loop_
_geom_torsion_atom_site_label_1
_geom_torsion_atom_site_label_2
_geom_torsion_atom_site_label_3
_geom_torsion_atom_site_label_4
_geom_torsion
_geom_torsion_site_symmetry_1
_geom_torsion_site_symmetry_2
_geom_torsion_site_symmetry_3
_geom_torsion_site_symmetry_4
_geom_torsion_publ_flag
C24 N6 C1 N1 -8.6(3) . . . . ?
C24 N6 C1 C2 153.8(2) . . . . ?
C8 N1 C1 N6 155.6(2) . . . . ?
B1 N1 C1 N6 -11.6(3) . . . . ?
C8 N1 C1 C2 -10.5(2) . . . . ?
B1 N1 C1 C2 -177.8(2) . . . . ?
N6 C1 C2 C3 13.0(4) . . . . ?
N1 C1 C2 C3 177.7(2) . . . . ?
N6 C1 C2 C7 -158.0(2) . . . . ?
N1 C1 C2 C7 6.7(2) . . . . ?
C7 C2 C3 C4 0.7(3) . . . . ?
C1 C2 C3 C4 -169.4(2) . . . . ?
C2 C3 C4 C5 0.6(4) . . . . ?
C2 C3 C4 Cl2 176.61(18) . . . . ?
C3 C4 C5 C6 -1.6(4) . . . . ?
Cl2 C4 C5 C6 -177.57(19) . . . . ?
C3 C4 C5 Cl3 174.51(19) . . . . ?
Cl2 C4 C5 Cl3 -1.5(3) . . . . ?
C4 C5 C6 C7 1.2(3) . . . . ?
Cl3 C5 C6 C7 -174.90(18) . . . . ?
C5 C6 C7 C2 0.0(3) . . . . ?
C5 C6 C7 C8 170.3(2) . . . . ?
C3 C2 C7 C6 -1.0(3) . . . . ?
C1 C2 C7 C6 171.3(2) . . . . ?
C3 C2 C7 C8 -173.3(2) . . . . ?
C1 C2 C7 C8 -1.0(3) . . . . ?
C9 N2 C8 N1 8.8(3) . . . . ?
C9 N2 C8 C7 -152.7(2) . . . . ?
C1 N1 C8 N2 -155.2(2) . . . . ?
B1 N1 C8 N2 12.0(3) . . . . ?
C1 N1 C8 C7 9.9(3) . . . . ?
B1 N1 C8 C7 177.2(2) . . . . ?
C6 C7 C8 N2 -12.5(4) . . . . ?
C2 C7 C8 N2 158.9(2) . . . . ?
C6 C7 C8 N1 -176.4(2) . . . . ?
C2 C7 C8 N1 -5.0(2) . . . . ?
C8 N2 C9 N3 -8.9(3) . . . . ?
C8 N2 C9 C10 152.9(2) . . . . ?
C16 N3 C9 N2 154.7(2) . . . . ?
B1 N3 C9 N2 -11.4(3) . . . . ?
C16 N3 C9 C10 -10.9(2) . . . . ?
B1 N3 C9 C10 -177.04(19) . . . . ?
N2 C9 C10 C11 17.1(4) . . . . ?
N3 C9 C10 C11 -178.7(2) . . . . ?
N2 C9 C10 C15 -156.6(2) . . . . ?
N3 C9 C10 C15 7.6(2) . . . . ?
C15 C10 C11 C12 0.1(3) . . . . ?
C9 C10 C11 C12 -172.9(2) . . . . ?
C10 C11 C12 C13 2.2(3) . . . . ?
C10 C11 C12 Cl4 -177.51(17) . . . . ?
C11 C12 C13 C14 -1.6(4) . . . . ?
Cl4 C12 C13 C14 178.02(18) . . . . ?
C11 C12 C13 Cl5 178.55(19) . . . . ?
Cl4 C12 C13 Cl5 -1.8(3) . . . . ?
C12 C13 C14 C15 -1.3(3) . . . . ?
Cl5 C13 C14 C15 178.55(17) . . . . ?
C13 C14 C15 C10 3.5(3) . . . . ?
C13 C14 C15 C16 175.4(2) . . . . ?
C11 C10 C15 C14 -3.0(3) . . . . ?
C9 C10 C15 C14 171.5(2) . . . . ?
C11 C10 C15 C16 -176.7(2) . . . . ?
C9 C10 C15 C16 -2.2(2) . . . . ?
C17 N4 C16 N3 11.7(3) . . . . ?
C17 N4 C16 C15 -151.6(2) . . . . ?
C9 N3 C16 N4 -157.2(2) . . . . ?
B1 N3 C16 N4 8.9(3) . . . . ?
C9 N3 C16 C15 9.6(2) . . . . ?
B1 N3 C16 C15 175.68(19) . . . . ?
C14 C15 C16 N4 -11.3(4) . . . . ?
C10 C15 C16 N4 161.4(2) . . . . ?
C14 C15 C16 N3 -176.8(2) . . . . ?
C10 C15 C16 N3 -4.1(2) . . . . ?
C16 N4 C17 N5 -10.6(3) . . . . ?
C16 N4 C17 C18 151.7(2) . . . . ?
C24 N5 C17 N4 156.5(2) . . . . ?
B1 N5 C17 N4 -11.4(3) . . . . ?
C24 N5 C17 C18 -9.3(2) . . . . ?
B1 N5 C17 C18 -177.20(19) . . . . ?
N4 C17 C18 C19 10.1(4) . . . . ?
N5 C17 C18 C19 174.7(2) . . . . ?
N4 C17 C18 C23 -160.9(2) . . . . ?
N5 C17 C18 C23 3.7(2) . . . . ?
C23 C18 C19 C20 -2.8(3) . . . . ?
C17 C18 C19 C20 -172.7(2) . . . . ?
C18 C19 C20 C21 -1.1(3) . . . . ?
C18 C19 C20 Cl6 177.26(18) . . . . ?
C19 C20 C21 C22 3.5(4) . . . . ?
Cl6 C20 C21 C22 -174.76(18) . . . . ?
C19 C20 C21 Cl7 -178.02(18) . . . . ?
Cl6 C20 C21 Cl7 3.7(3) . . . . ?
C20 C21 C22 C23 -1.9(3) . . . . ?
Cl7 C21 C22 C23 179.67(16) . . . . ?
C21 C22 C23 C18 -1.9(3) . . . . ?
C21 C22 C23 C24 169.7(2) . . . . ?
C19 C18 C23 C22 4.4(3) . . . . ?
C17 C18 C23 C22 176.23(19) . . . . ?
C19 C18 C23 C24 -169.3(2) . . . . ?
C17 C18 C23 C24 2.5(2) . . . . ?
C1 N6 C24 N5 7.9(3) . . . . ?
C1 N6 C24 C23 -153.9(2) . . . . ?
C17 N5 C24 N6 -155.0(2) . . . . ?
B1 N5 C24 N6 12.9(3) . . . . ?
C17 N5 C24 C23 10.8(2) . . . . ?
B1 N5 C24 C23 178.73(19) . . . . ?
C22 C23 C24 N6 -16.1(4) . . . . ?
C18 C23 C24 N6 156.3(2) . . . . ?
C22 C23 C24 N5 179.8(2) . . . . ?
C18 C23 C24 N5 -7.8(2) . . . . ?
C8 N1 B1 N5 -138.3(2) . . . . ?
C1 N1 B1 N5 27.7(3) . . . . ?
C8 N1 B1 N3 -27.7(3) . . . . ?
C1 N1 B1 N3 138.4(2) . . . . ?
C8 N1 B1 Cl1 97.1(2) . . . . ?
C1 N1 B1 Cl1 -96.9(2) . . . . ?
C17 N5 B1 N1 138.4(2) . . . . ?
C24 N5 B1 N1 -28.4(3) . . . . ?
C17 N5 B1 N3 27.5(3) . . . . ?
C24 N5 B1 N3 -139.3(2) . . . . ?
C17 N5 B1 Cl1 -96.6(2) . . . . ?
C24 N5 B1 Cl1 96.6(2) . . . . ?
C9 N3 B1 N1 27.5(3) . . . . ?
C16 N3 B1 N1 -137.4(2) . . . . ?
C9 N3 B1 N5 138.5(2) . . . . ?
C16 N3 B1 N5 -26.3(3) . . . . ?
C9 N3 B1 Cl1 -97.5(2) . . . . ?
C16 N3 B1 Cl1 97.6(2) . . . . ?
